data_1540586
loop_
_publ_author_name
'Jacquet, J\'er\'emy'
'Blanchard, S\'ebastien'
'Derat, Etienne'
'Desage-El Murr, Marine'
'Fensterbank, Louis'

_publ_section_title
;
 Redox-ligand sustains controlled generation of CF3radicals by
 well-defined copper complex
;
_journal_issue 3
_journal_name_full 'Chem. Sci.'
_journal_page_first 2030
_journal_paper_doi 10.1039/C5SC03636D
_journal_volume 7
_journal_year 2016
_chemical_formula_moiety 'C11 H7 F3 I1 N1'
_chemical_formula_sum 'C11 H7 F3 I N'
_chemical_formula_weight 337.08
_space_group_crystal_system monoclinic
_space_group_IT_number 14
_space_group_name_Hall '-P 2ybc'
_space_group_name_H-M_alt 'P 1 21/c 1'
_symmetry_space_group_name_Hall '-P 2ybc'
_symmetry_space_group_name_H-M 'P 1 21/c 1'
_atom_sites_solution_hydrogens geom
_atom_sites_solution_primary direct
_atom_sites_solution_secondary difmap
_audit_creation_method SHELXL-2014/7
_audit_update_record
;
2015-07-16 deposited with the CCDC.
2015-12-03 downloaded from the CCDC.
;
_cell_angle_alpha 90
_cell_angle_beta 98.728(2)
_cell_angle_gamma 90
_cell_formula_units_Z 4
_cell_length_a 7.7762(3)
_cell_length_b 19.2554(8)
_cell_length_c 7.6287(3)
_cell_measurement_reflns_used 7928
_cell_measurement_temperature 200(2)
_cell_measurement_theta_max 29.97
_cell_measurement_theta_min 2.65
_cell_volume 1129.05(8)
_computing_cell_refinement 'Bruker SAINT'
_computing_data_collection 'Bruker APEX2'
_computing_data_reduction 'Bruker SAINT'
_computing_molecular_graphics 'DIAMOND (Brandenburg, 2006)'
_computing_publication_material 'WinGX publication routines (Farrugia, 2012)'
_computing_structure_refinement 'SHELXL-2014/7 (Sheldrick, 2014)'
_computing_structure_solution 'SIR-2014 (Burla et al., 2014)'
_diffrn_ambient_temperature 200(2)
_diffrn_measured_fraction_theta_full 0.999
_diffrn_measured_fraction_theta_max 0.993
_diffrn_measurement_device_type 'Bruker APEX-II CCD'
_diffrn_measurement_method '\f and \w scans'
_diffrn_radiation_type MoK\a
_diffrn_radiation_wavelength 0.71073
_diffrn_reflns_av_R_equivalents 0.0174
_diffrn_reflns_av_unetI/netI 0.0192
_diffrn_reflns_laue_measured_fraction_full 0.999
_diffrn_reflns_laue_measured_fraction_max 0.993
_diffrn_reflns_limit_h_max 9
_diffrn_reflns_limit_h_min -10
_diffrn_reflns_limit_k_max 24
_diffrn_reflns_limit_k_min -27
_diffrn_reflns_limit_l_max 10
_diffrn_reflns_limit_l_min -10
_diffrn_reflns_number 11530
_diffrn_reflns_point_group_measured_fraction_full 0.999
_diffrn_reflns_point_group_measured_fraction_max 0.993
_diffrn_reflns_theta_full 25.242
_diffrn_reflns_theta_max 30.174
_diffrn_reflns_theta_min 2.115
_diffrn_source 'fine-focus sealed tube'
_exptl_absorpt_coefficient_mu 2.847
_exptl_absorpt_correction_T_max 0.746
_exptl_absorpt_correction_T_min 0.539
_exptl_absorpt_correction_type multi-scan
_exptl_absorpt_process_details
;
SADABS-2012/1 (Bruker,2012) was used for absorption correction.
wR2(int) was 0.0471 before and 0.0272 after correction.
;
_exptl_crystal_colour colorless
_exptl_crystal_density_diffrn 1.983
_exptl_crystal_density_method 'not measured'
_exptl_crystal_description stick
_exptl_crystal_F_000 640
_exptl_crystal_size_max 0.31
_exptl_crystal_size_mid 0.12
_exptl_crystal_size_min 0.09
_refine_diff_density_max 0.511
_refine_diff_density_min -0.564
_refine_diff_density_rms 0.068
_refine_ls_extinction_method none
_refine_ls_goodness_of_fit_ref 1.046
_refine_ls_hydrogen_treatment constr
_refine_ls_matrix_type full
_refine_ls_number_parameters 145
_refine_ls_number_reflns 3323
_refine_ls_number_restraints 0
_refine_ls_restrained_S_all 1.046
_refine_ls_R_factor_all 0.0323
_refine_ls_R_factor_gt 0.0250
_refine_ls_shift/su_max 0.001
_refine_ls_shift/su_mean 0.000
_refine_ls_structure_factor_coef Fsqd
_refine_ls_weighting_details 'w=1/[\s^2^(Fo^2^)+(0.0174P)^2^+0.9225P] where P=(Fo^2^+2Fc^2^)/3'
_refine_ls_weighting_scheme calc
_refine_ls_wR_factor_gt 0.0516
_refine_ls_wR_factor_ref 0.0545
_reflns_Friedel_coverage 0.000
_reflns_number_gt 2866
_reflns_number_total 3323
_reflns_threshold_expression 'I > 2\s(I)'
_cod_data_source_file c5sc03636d2.cif
_cod_data_source_block shelx
_cod_depositor_comments 'Adding full bibliography for 1540586.cif.'
_cod_database_code 1540586
_shelx_shelxl_version_number 2014/7
_shelx_space_group_comment
;
The symmetry employed for this shelxl refinement is uniquely defined
by the following loop, which should always be used as a source of
symmetry information in preference to the above space-group names.
They are only intended as comments.
;

loop_
_space_group_symop_operation_xyz
'x, y, z'
'-x, y+1/2, -z+1/2'
'-x, -y, -z'
'x, -y-1/2, z-1/2'

loop_
_atom_site_label
_atom_site_type_symbol
_atom_site_fract_x
_atom_site_fract_y
_atom_site_fract_z
_atom_site_U_iso_or_equiv
_atom_site_adp_type
_atom_site_occupancy
_atom_site_site_symmetry_order
_atom_site_calc_flag
_atom_site_refinement_flags_posn
_atom_site_refinement_flags_adp
I1 I 0.02360(2) 0.17381(2) 0.03796(2) 0.04469(6) Uani 1 1 d . .
N1 N 0.5962(2) 0.40076(9) 0.2595(2) 0.0295(3) Uani 1 1 d . .
F1 F 0.73218(19) 0.34942(7) -0.05759(19) 0.0454(3) Uani 1 1 d . .
F2 F 0.8466(2) 0.44990(8) -0.0818(2) 0.0521(4) Uani 1 1 d . .
F3 F 0.56929(19) 0.43669(8) -0.13337(17) 0.0508(4) Uani 1 1 d . .
C1 C 0.7093(2) 0.43274(10) 0.1631(3) 0.0283(4) Uani 1 1 d . .
C2 C 0.8073(3) 0.47974(11) 0.2698(3) 0.0351(4) Uani 1 1 d . .
H2 H 0.8953 0.5091 0.2369 0.042 Uiso 1 1 calc R U
C3 C 0.7532(3) 0.47636(13) 0.4372(3) 0.0403(5) Uani 1 1 d . .
H3 H 0.7981 0.5030 0.5388 0.048 Uiso 1 1 calc R U
C4 C 0.6245(3) 0.42783(12) 0.4269(3) 0.0391(5) Uani 1 1 d . .
H4 H 0.5640 0.4149 0.5211 0.047 Uiso 1 1 calc R U
C5 C 0.7138(3) 0.41716(11) -0.0251(3) 0.0335(4) Uani 1 1 d . .
C6 C 0.4679(3) 0.34853(11) 0.2013(2) 0.0283(4) Uani 1 1 d . .
C7 C 0.5044(3) 0.27977(11) 0.2407(3) 0.0351(4) Uani 1 1 d . .
H7 H 0.6159 0.2668 0.3006 0.042 Uiso 1 1 calc R U
C8 C 0.3784(3) 0.22954(11) 0.1928(3) 0.0364(5) Uani 1 1 d . .
H8 H 0.4027 0.1821 0.2198 0.044 Uiso 1 1 calc R U
C9 C 0.2169(3) 0.24925(11) 0.1055(3) 0.0304(4) Uani 1 1 d . .
C10 C 0.1808(3) 0.31797(12) 0.0633(3) 0.0389(5) Uani 1 1 d . .
H10 H 0.0701 0.3309 0.0013 0.047 Uiso 1 1 calc R U
C11 C 0.3074(3) 0.36793(11) 0.1122(3) 0.0384(5) Uani 1 1 d . .
H11 H 0.2836 0.4154 0.0845 0.046 Uiso 1 1 calc R U

loop_
_atom_site_aniso_label
_atom_site_aniso_U_11
_atom_site_aniso_U_22
_atom_site_aniso_U_33
_atom_site_aniso_U_23
_atom_site_aniso_U_13
_atom_site_aniso_U_12
I1 0.04284(9) 0.04181(9) 0.04683(9) 0.00309(7) -0.00157(6) -0.01526(7)
N1 0.0288(8) 0.0302(8) 0.0293(7) 0.0005(6) 0.0032(6) -0.0037(7)
F1 0.0499(8) 0.0366(7) 0.0525(8) -0.0123(6) 0.0167(6) -0.0043(6)
F2 0.0525(9) 0.0558(9) 0.0535(8) -0.0049(7) 0.0256(7) -0.0207(7)
F3 0.0478(8) 0.0694(10) 0.0329(6) 0.0014(6) -0.0012(6) 0.0100(7)
C1 0.0248(9) 0.0275(9) 0.0323(9) 0.0007(7) 0.0036(7) -0.0015(7)
C2 0.0286(10) 0.0324(10) 0.0429(11) -0.0012(9) 0.0004(8) -0.0034(8)
C3 0.0410(12) 0.0416(12) 0.0349(10) -0.0066(9) -0.0046(9) -0.0029(10)
C4 0.0444(12) 0.0438(12) 0.0289(9) -0.0016(9) 0.0047(9) -0.0016(10)
C5 0.0301(10) 0.0332(10) 0.0379(10) -0.0012(8) 0.0076(8) -0.0032(8)
C6 0.0269(9) 0.0297(9) 0.0284(8) 0.0021(7) 0.0048(7) -0.0033(8)
C7 0.0277(10) 0.0338(10) 0.0420(11) 0.0082(9) -0.0010(8) 0.0014(8)
C8 0.0348(11) 0.0271(10) 0.0463(11) 0.0088(9) 0.0031(9) 0.0001(8)
C9 0.0304(10) 0.0315(10) 0.0298(9) 0.0026(8) 0.0059(7) -0.0060(8)
C10 0.0267(10) 0.0374(11) 0.0497(12) 0.0050(9) -0.0029(9) 0.0005(9)
C11 0.0326(11) 0.0268(10) 0.0538(13) 0.0056(9) 0.0007(9) 0.0012(8)

loop_
_atom_type_symbol
_atom_type_description
_atom_type_scat_dispersion_real
_atom_type_scat_dispersion_imag
_atom_type_scat_source
C C 0.0033 0.0016 'International Tables Vol C Tables 4.2.6.8 and 6.1.1.4'
H H 0.0000 0.0000 'International Tables Vol C Tables 4.2.6.8 and 6.1.1.4'
N N 0.0061 0.0033 'International Tables Vol C Tables 4.2.6.8 and 6.1.1.4'
F F 0.0171 0.0103 'International Tables Vol C Tables 4.2.6.8 and 6.1.1.4'
I I -0.4742 1.8119 'International Tables Vol C Tables 4.2.6.8 and 6.1.1.4'

loop_
_geom_angle_atom_site_label_1
_geom_angle_atom_site_label_2
_geom_angle_atom_site_label_3
_geom_angle
C4 N1 C1 107.69(17)
C4 N1 C6 124.11(17)
C1 N1 C6 128.19(16)
C2 C1 N1 108.78(18)
C2 C1 C5 128.39(19)
N1 C1 C5 122.82(17)
C1 C2 C3 107.04(19)
C1 C2 H2 126.5
C3 C2 H2 126.5
C4 C3 C2 107.32(19)
C4 C3 H3 126.3
C2 C3 H3 126.3
C3 C4 N1 109.16(19)
C3 C4 H4 125.4
N1 C4 H4 125.4
F2 C5 F1 106.83(17)
F2 C5 F3 106.50(18)
F1 C5 F3 105.16(17)
F2 C5 C1 110.70(17)
F1 C5 C1 113.46(18)
F3 C5 C1 113.67(17)
C7 C6 C11 120.58(19)
C7 C6 N1 119.63(18)
C11 C6 N1 119.75(18)
C6 C7 C8 119.96(19)
C6 C7 H7 120.0
C8 C7 H7 120.0
C9 C8 C7 119.32(19)
C9 C8 H8 120.3
C7 C8 H8 120.3
C10 C9 C8 120.90(19)
C10 C9 I1 119.56(15)
C8 C9 I1 119.54(15)
C9 C10 C11 119.4(2)
C9 C10 H10 120.3
C11 C10 H10 120.3
C6 C11 C10 119.8(2)
C6 C11 H11 120.1
C10 C11 H11 120.1

loop_
_geom_bond_atom_site_label_1
_geom_bond_atom_site_label_2
_geom_bond_distance
I1 C9 2.098(2)
N1 C4 1.366(3)
N1 C1 1.374(2)
N1 C6 1.439(3)
F1 C5 1.339(2)
F2 C5 1.337(2)
F3 C5 1.343(3)
C1 C2 1.369(3)
C1 C5 1.472(3)
C2 C3 1.406(3)
C2 H2 0.9500
C3 C4 1.363(3)
C3 H3 0.9500
C4 H4 0.9500
C6 C7 1.377(3)
C6 C11 1.379(3)
C7 C8 1.386(3)
C7 H7 0.9500
C8 C9 1.382(3)
C8 H8 0.9500
C9 C10 1.381(3)
C10 C11 1.387(3)
C10 H10 0.9500
C11 H11 0.9500
